data_7224730
loop_
_publ_author_name
'Shi, X.'
'El Hassan, N.'
'Ikni, A.'
'Li, W.'
'Guiblin, N.'
'Spasojevi\'c de-Bir\'e, A.'
'Ghermani, N. E.'

_publ_section_title
;
 Experimental electron densities of neutral and zwitterionic forms of the
 drug piroxicam
;
_journal_issue 18
_journal_name_full CrystEngComm
_journal_page_first 3289
_journal_paper_doi 10.1039/C5CE02397A
_journal_volume 18
_journal_year 2016
_chemical_formula_sum 'C15 H15 N3 O5 S'
_chemical_formula_weight 349.349
_chemical_name_systematic
;
?
;
_space_group_IT_number 2
_symmetry_cell_setting triclinic
_symmetry_space_group_name_Hall '-P 1'
_symmetry_space_group_name_H-M 'P -1'
_atom_sites_solution_hydrogens difmap
_atom_sites_solution_primary direct
_atom_sites_solution_secondary difmap
_audit_creation_method MoPro12
_audit_update_record
;
2016-02-10 deposited with the CCDC.
2016-03-28 downloaded from the CCDC.
;
_cell_angle_alpha 102.776(2)
_cell_angle_beta 99.919(2)
_cell_angle_gamma 108.779(2)
_cell_formula_units_Z 4
_cell_length_a 10.3300(6)
_cell_length_b 12.7040(7)
_cell_length_c 12.7980(6)
_cell_measurement_reflns_used 9444
_cell_measurement_temperature 100(2)
_cell_measurement_theta_max 117.7
_cell_measurement_theta_min 6.534
_cell_volume 1495.87(14)
_computing_structure_refinement 'MoPro (J. Appl. Cryst. 2005, 38, 38-54)'
_computing_structure_solution 'SHELXS-97 (Sheldrick, 1990)'
_diffrn_ambient_temperature 100(2)
_diffrn_measured_fraction_theta_full 0.981
_diffrn_measured_fraction_theta_max 0.981
_diffrn_measurement_device_type 'Bruker D8 Venture'
_diffrn_measurement_method '\f or \w oscillation scans'
_diffrn_radiation_monochromator graphite
_diffrn_radiation_source 'fine-focus sealed tube'
_diffrn_radiation_type MoK\a
_diffrn_radiation_wavelength 0.71069
_diffrn_reflns_av_R_equivalents 0.0344
_diffrn_reflns_av_sigmaI/netI 0.03479
_diffrn_reflns_limit_h_max 24
_diffrn_reflns_limit_h_min -24
_diffrn_reflns_limit_k_max 29
_diffrn_reflns_limit_k_min -30
_diffrn_reflns_limit_l_max 30
_diffrn_reflns_limit_l_min 0
_diffrn_reflns_number 43123
_diffrn_reflns_theta_full 58.95
_diffrn_reflns_theta_max 58.95
_diffrn_reflns_theta_min 2.77
_exptl_absorpt_coefficient_mu 0.25
_exptl_absorpt_correction_type none
_exptl_crystal_colour yellow
_exptl_crystal_density_diffrn 1.552
_exptl_crystal_density_method 'not measured'
_exptl_crystal_description prism
_exptl_crystal_F_000 728
_exptl_crystal_size_max 0.45
_exptl_crystal_size_mid 0.32
_exptl_crystal_size_min 0.2
_refine_diff_density_max 0.653
_refine_diff_density_min -0.230
_refine_diff_density_rms 0.076
_refine_ls_extinction_method none
_refine_ls_goodness_of_fit_ref 0.987
_refine_ls_matrix_type full
_refine_ls_number_parameters 527
_refine_ls_number_reflns 25088
_refine_ls_number_restraints 2
_refine_ls_restrained_S_all 0.567
_refine_ls_R_factor_all 0.0226
_refine_ls_R_factor_gt 0.0226
_refine_ls_shift/su_max 0.004
_refine_ls_shift/su_mean 0.000
_refine_ls_structure_factor_coef Fsqd
_refine_ls_weighting_scheme sigma
_refine_ls_wR_factor_gt 0.0402
_refine_ls_wR_factor_ref 0.0402
_reflns_number_gt 25088
_reflns_number_total 43123
_reflns_threshold_expression >3.0sigma(I)
_cod_data_source_file c5ce02397a2.cif
_cod_data_source_block I
_cod_depositor_comments 'Adding full bibliography for 7224730--7224733.cif.'
_cod_original_sg_symbol_Hall -P_1
_cod_original_sg_symbol_H-M P_-1
_cod_database_code 7224730

loop_
_symmetry_equiv_pos_as_xyz
'x, y, z'
'-x, -y, -z'

loop_
_atom_site_type_symbol
_atom_site_label
_atom_site_fract_x
_atom_site_fract_y
_atom_site_fract_z
_atom_site_U_iso_or_equiv
_atom_site_adp_type
_atom_site_occupancy
_atom_site_calc_flag
_atom_site_refinement_flags_posn
_atom_site_refinement_flags_adp
S S1L 0.749439(6) 0.281177(5) -0.020584(5) 0.009796(4) Uani 1 d . .
S S1R 0.775140(6) -0.010100(5) 0.312534(4) 0.008493(3) Uani 1 d . .
O O1L 0.89726(2) 0.347111(18) 0.031052(16) 0.014723(12) Uani 1 d . .
O O1R 0.66805(2) -0.007003(16) 0.226809(15) 0.012339(11) Uani 1 d . .
O O2L 0.70824(2) 0.163344(16) -0.087994(17) 0.015209(14) Uani 1 d . .
O O2R 0.82361(2) -0.104807(16) 0.290596(16) 0.013041(12) Uani 1 d . .
O O3L 0.64793(2) 0.573449(15) 0.120231(15) 0.011848(12) Uani 1 d . .
O O3R 0.76396(2) 0.303486(16) 0.502294(16) 0.013443(13) Uani 1 d . .
O O4L 0.78408(2) 0.548012(15) -0.169194(14) 0.011090(11) Uani 1 d . .
O O4R 1.00928(2) 0.303169(16) 0.274840(17) 0.014107(13) Uani 1 d . .
O O5A 0.34813(3) 0.36320(2) 0.47531(2) 0.025044(18) Uani 1 d . .
O O5B 0.63397(3) 0.43753(2) 0.606782(18) 0.020762(16) Uani 1 d . .
N N1L 0.68956(2) 0.352810(16) -0.095237(16) 0.009286(11) Uani 1 d . .
N N1R 0.91165(2) 0.112057(16) 0.348598(16) 0.008823(11) Uani 1 d . .
N N2L 0.75255(2) 0.664482(17) -0.018120(17) 0.010903(13) Uani 1 d . .
N N2R 0.90064(2) 0.402919(17) 0.376890(17) 0.010877(12) Uani 1 d . .
N N3L 0.84826(2) 0.776977(18) -0.129302(18) 0.012786(14) Uani 1 d . .
N N3R 0.99875(2) 0.504937(17) 0.259096(17) 0.011118(12) Uani 1 d . .
C C1L 0.70261(2) 0.466190(19) -0.031253(18) 0.009257(13) Uani 1 d . .
C C1R 0.87685(2) 0.212639(18) 0.386281(18) 0.008842(12) Uani 1 d . .
C C2L 0.65594(2) 0.480031(19) 0.066781(18) 0.009364(13) Uani 1 d . .
C C2R 0.79434(2) 0.215743(19) 0.462439(18) 0.009406(13) Uani 1 d . .
C C3L 0.55081(3) 0.38687(2) 0.20035(2) 0.011839(14) Uani 1 d . .
C C3R 0.69411(3) 0.11930(2) 0.59704(2) 0.012145(14) Uani 1 d . .
C C4L 0.51969(3) 0.29832(2) 0.25055(2) 0.014167(16) Uani 1 d . .
C C4R 0.63851(3) 0.02119(2) 0.63123(2) 0.013946(16) Uani 1 d . .
C C5L 0.55604(3) 0.20200(2) 0.21584(2) 0.015215(17) Uani 1 d . .
C C5R 0.62249(3) -0.08859(2) 0.56669(2) 0.013881(15) Uani 1 d . .
C C6L 0.62417(3) 0.19414(2) 0.13117(2) 0.014042(16) Uani 1 d . .
C C6R 0.66344(3) -0.10056(2) 0.46776(2) 0.011544(14) Uani 1 d . .
C C7L 0.61889(2) 0.38071(2) 0.114928(18) 0.009717(13) Uani 1 d . .
C C7R 0.73648(2) 0.109708(19) 0.498490(18) 0.009527(13) Uani 1 d . .
C C8L 0.65582(2) 0.28366(2) 0.082233(19) 0.010653(14) Uani 1 d . .
C C8R 0.71969(2) -0.001636(19) 0.435274(18) 0.009366(12) Uani 1 d . .
C C9L 0.55350(3) 0.28589(2) -0.18053(2) 0.013675(15) Uani 1 d . .
C C9R 1.04318(3) 0.11347(2) 0.41710(2) 0.012887(14) Uani 1 d . .
C C10L 0.74992(2) 0.558273(19) -0.079356(18) 0.009020(12) Uani 1 d . .
C C10R 0.93469(2) 0.306268(19) 0.340958(18) 0.009370(13) Uani 1 d . .
C C11L 0.78473(2) 0.764287(19) -0.046966(19) 0.010185(13) Uani 1 d . .
C C11R 0.92443(2) 0.495452(19) 0.335375(18) 0.009368(13) Uani 1 d . .
C C12L 0.75350(3) 0.85773(2) 0.00907(2) 0.013549(16) Uani 1 d . .
C C12R 0.86891(3) 0.58082(2) 0.36911(2) 0.011737(14) Uani 1 d . .
C C13L 0.78392(3) 0.95679(2) -0.02426(2) 0.017339(19) Uani 1 d . .
C C13R 0.89013(3) 0.67024(2) 0.32168(2) 0.013487(15) Uani 1 d . .
C C14L 0.84777(3) 0.96596(2) -0.11206(3) 0.01846(2) Uani 1 d . .
C C14R 0.96934(3) 0.67787(2) 0.24286(2) 0.014344(16) Uani 1 d . .
C C15L 0.88057(3) 0.87454(2) -0.16216(2) 0.016794(19) Uani 1 d . .
C C15R 1.02183(3) 0.59286(2) 0.21230(2) 0.013786(16) Uani 1 d . .
H H3L 0.5264(6) 0.4590(5) 0.2258(5) 0.02607 Uani 1 d D U
H H3R 0.7049(6) 0.1989(5) 0.6420(4) 0.02694 Uani 1 d D U
H H4L 0.4712(6) 0.3058(5) 0.3140(4) 0.02652 Uani 1 d D U
H H4R 0.6095(6) 0.0302(5) 0.7047(4) 0.02860 Uani 1 d D U
H H5L 0.5339(6) 0.1357(5) 0.2523(5) 0.02494 Uani 1 d D U
H H5R 0.5834(6) -0.1590(5) 0.5910(5) 0.02775 Uani 1 d D U
H H6L 0.6512(6) 0.1240(5) 0.1049(5) 0.02414 Uani 1 d D U
H H6R 0.6538(6) -0.1799(4) 0.4205(5) 0.02604 Uani 1 d D U
H H12L 0.7081(6) 0.8487(5) 0.0695(5) 0.02838 Uani 1 d D U
H H12R 0.8103(6) 0.5741(5) 0.4248(5) 0.02652 Uani 1 d D U
H H13L 0.7592(7) 1.0223(5) 0.0154(5) 0.03115 Uani 1 d D U
H H13R 0.8476(6) 0.7305(5) 0.3426(5) 0.02771 Uani 1 d D U
H H14L 0.8696(7) 1.0386(5) -0.1362(5) 0.03148 Uani 1 d D U
H H14R 0.9863(6) 0.7430(5) 0.2067(5) 0.02715 Uani 1 d D U
H H15L 0.9291(7) 0.8711(5) -0.2252(5) 0.02993 Uani 1 d D U
H H15R 1.0772(7) 0.5890(5) 0.1550(5) 0.02620 Uani 1 d D U
H H9AL 0.5557(6) 0.2119(5) -0.2208(5) 0.03253 Uani 1 d D U
H H9BL 0.4749(6) 0.2710(5) -0.1453(5) 0.03198 Uani 1 d D U
H H9CL 0.5464(6) 0.3346(5) -0.2321(5) 0.03228 Uani 1 d D U
H H9AR 1.0651(5) 0.0460(4) 0.3788(4) 0.03098 Uani 1 d D U
H H9BR 1.0339(5) 0.1091(5) 0.4938(4) 0.03060 Uani 1 d D U
H H9CR 1.1215(5) 0.1885(5) 0.4243(4) 0.03102 Uani 1 d D U
H H2NL 0.7159(6) 0.6597(5) 0.0419(5) 0.02522 Uani 1 d D U
H H2NR 0.8454(7) 0.3955(5) 0.4263(5) 0.02414 Uani 1 d D U
H H3NL 0.8692(7) 0.7134(6) -0.1658(5) 0.02684 Uani 1 d D U
H H3NR 1.0313(7) 0.4449(5) 0.2363(5) 0.02423 Uani 1 d D U
H H5OA 0.3501(7) 0.4260(5) 0.4484(5) 0.0316(15) Uiso 1 d D .
H H5OB 0.6738(7) 0.3855(5) 0.5778(6) 0.0327(15) Uiso 1 d D .
H H6OA 0.4390(6) 0.3909(6) 0.5240(5) 0.0322(15) Uiso 1 d D .
H H6OB 0.6826(6) 0.4669(5) 0.6819(5) 0.0282(14) Uiso 1 d D .

loop_
_atom_site_aniso_label
_atom_site_aniso_U_11
_atom_site_aniso_U_22
_atom_site_aniso_U_33
_atom_site_aniso_U_12
_atom_site_aniso_U_13
_atom_site_aniso_U_23
S1L 0.01222(2) 0.00962(2) 0.01075(2) 0.006263(17) 0.005254(16) 0.004202(16)
S1R 0.01110(2) 0.006835(18) 0.008552(18) 0.004133(15) 0.002967(15) 0.002770(14)
O1L 0.01184(7) 0.01885(8) 0.01555(7) 0.00756(6) 0.00442(6) 0.00575(6)
O1R 0.01393(7) 0.01123(6) 0.01026(6) 0.00436(5) 0.00001(5) 0.00310(5)
O2L 0.02399(9) 0.01010(6) 0.01532(7) 0.00952(6) 0.00776(7) 0.00436(6)
O2R 0.01839(8) 0.00867(6) 0.01539(7) 0.00760(6) 0.00660(6) 0.00453(5)
O3L 0.01706(7) 0.00974(6) 0.01169(6) 0.00695(5) 0.00692(5) 0.00354(5)
O3R 0.01938(8) 0.01051(6) 0.01579(7) 0.00844(6) 0.01100(6) 0.00502(5)
O4L 0.01537(7) 0.00976(6) 0.01032(6) 0.00542(5) 0.00629(5) 0.00385(5)
O4R 0.02007(8) 0.01196(7) 0.01852(7) 0.00948(6) 0.01371(6) 0.00847(6)
O5A 0.01914(9) 0.02253(10) 0.03237(12) 0.00502(8) 0.00778(9) 0.00944(9)
O5B 0.02393(10) 0.02632(10) 0.01470(8) 0.01680(8) 0.00337(7) 0.00144(7)
N1L 0.01175(7) 0.00745(6) 0.00925(6) 0.00402(5) 0.00330(5) 0.00257(5)
N1R 0.00998(6) 0.00779(6) 0.01051(6) 0.00446(5) 0.00383(5) 0.00365(5)
N2L 0.01633(8) 0.00824(6) 0.01074(7) 0.00578(6) 0.00634(6) 0.00391(5)
N2R 0.01551(8) 0.00799(6) 0.01289(7) 0.00609(6) 0.00782(6) 0.00464(5)
N3L 0.01971(9) 0.00972(7) 0.01455(7) 0.00818(6) 0.01041(7) 0.00587(6)
N3R 0.01435(8) 0.00912(7) 0.01355(7) 0.00584(6) 0.00733(6) 0.00544(6)
C1L 0.01228(8) 0.00743(7) 0.00931(7) 0.00413(6) 0.00452(6) 0.00294(6)
C1R 0.01106(7) 0.00746(7) 0.01015(7) 0.00434(6) 0.00515(6) 0.00359(6)
C2L 0.01153(7) 0.00853(7) 0.00966(7) 0.00459(6) 0.00433(6) 0.00337(6)
C2R 0.01168(7) 0.00823(7) 0.01031(7) 0.00450(6) 0.00543(6) 0.00351(6)
C3L 0.01402(8) 0.01316(8) 0.01212(8) 0.00680(7) 0.00691(7) 0.00578(7)
C3R 0.01449(8) 0.01230(8) 0.01125(8) 0.00466(7) 0.00671(7) 0.00456(7)
C4L 0.01695(9) 0.01661(9) 0.01469(9) 0.00822(8) 0.00924(7) 0.00889(7)
C4R 0.01623(9) 0.01494(9) 0.01337(8) 0.00527(7) 0.00792(7) 0.00713(7)
C5L 0.01945(10) 0.01644(10) 0.01731(9) 0.00947(8) 0.01053(8) 0.01105(8)
C5R 0.01575(9) 0.01311(9) 0.01552(9) 0.00458(7) 0.00732(7) 0.00828(7)
C6L 0.01911(10) 0.01398(9) 0.01655(9) 0.00983(8) 0.00959(8) 0.00978(7)
C6R 0.01272(8) 0.00978(8) 0.01340(8) 0.00367(6) 0.00479(7) 0.00567(6)
C7L 0.01149(8) 0.00986(7) 0.01032(7) 0.00515(6) 0.00496(6) 0.00450(6)
C7R 0.01093(7) 0.00913(7) 0.00987(7) 0.00378(6) 0.00470(6) 0.00387(6)
C8L 0.01327(8) 0.01083(8) 0.01189(7) 0.00656(7) 0.00607(6) 0.00593(6)
C8R 0.01048(7) 0.00856(7) 0.01005(7) 0.00345(6) 0.00369(6) 0.00407(6)
C9L 0.01396(9) 0.01033(8) 0.01382(8) 0.00394(7) 0.00073(7) 0.00116(7)
C9R 0.01150(8) 0.01330(9) 0.01534(9) 0.00600(7) 0.00286(7) 0.00560(7)
C10L 0.01137(7) 0.00780(7) 0.00913(7) 0.00421(6) 0.00387(6) 0.00306(6)
C10R 0.01203(8) 0.00793(7) 0.01082(7) 0.00486(6) 0.00587(6) 0.00401(6)
C11L 0.01424(8) 0.00823(7) 0.01065(7) 0.00563(6) 0.00569(6) 0.00375(6)
C11R 0.01138(8) 0.00724(7) 0.01083(7) 0.00429(6) 0.00425(6) 0.00305(6)
C12L 0.02056(10) 0.01030(8) 0.01445(8) 0.00844(7) 0.00977(8) 0.00466(7)
C12R 0.01463(8) 0.00939(8) 0.01331(8) 0.00664(7) 0.00513(7) 0.00313(6)
C13L 0.02756(12) 0.01183(9) 0.02087(10) 0.01230(9) 0.01395(10) 0.00750(8)
C13R 0.01683(9) 0.00946(8) 0.01591(9) 0.00739(7) 0.00373(7) 0.00386(7)
C14L 0.02993(13) 0.01266(9) 0.02232(11) 0.01239(9) 0.01558(10) 0.01021(8)
C14R 0.01746(10) 0.01034(8) 0.01728(9) 0.00594(7) 0.00460(8) 0.00693(7)
C15L 0.02705(12) 0.01286(9) 0.01923(10) 0.01101(9) 0.01510(9) 0.00935(8)
C15R 0.01703(9) 0.01164(8) 0.01685(9) 0.00646(7) 0.00814(8) 0.00777(7)
H3L 0.03530 0.02291 0.03170 0.01944 0.01767 0.01101
H3R 0.03936 0.01969 0.02603 0.01384 0.01508 0.00583
H4L 0.03275 0.03086 0.02810 0.01753 0.02047 0.01410
H4R 0.03985 0.03050 0.02378 0.01541 0.01911 0.01245
H5L 0.03165 0.02189 0.02968 0.01204 0.01470 0.01568
H5R 0.03594 0.02122 0.03022 0.00826 0.01445 0.01480
H6L 0.03254 0.01892 0.02837 0.01547 0.01358 0.00826
H6R 0.03583 0.01631 0.02548 0.00910 0.01027 0.00458
H12L 0.04197 0.02641 0.02747 0.01785 0.02017 0.01252
H12R 0.03570 0.02719 0.02691 0.01662 0.01915 0.01205
H13L 0.04950 0.02141 0.03253 0.02147 0.01838 0.00908
H13R 0.03977 0.02220 0.03151 0.02007 0.01634 0.00986
H14L 0.04779 0.02035 0.03607 0.01595 0.01824 0.01687
H14R 0.03700 0.02063 0.03200 0.01302 0.01509 0.01558
H15L 0.04169 0.02877 0.03136 0.01759 0.02237 0.01567
H15R 0.03071 0.02746 0.02975 0.01410 0.01856 0.01348
H9AL 0.03881 0.02217 0.03439 0.01751 0.00439 -0.00097
H9BL 0.02567 0.04164 0.02848 0.00990 0.01272 0.00987
H9CL 0.03912 0.02849 0.03132 0.01110 0.00424 0.01912
H9AR 0.03569 0.02722 0.03114 0.02050 0.00560 0.00018
H9BR 0.03219 0.04591 0.02058 0.01758 0.01123 0.01541
H9CR 0.02332 0.02307 0.04302 0.00208 0.00490 0.01567
H2NL 0.03694 0.02312 0.02489 0.01530 0.01841 0.01102
H2NR 0.03112 0.02283 0.02676 0.01317 0.01804 0.01070
H3NL 0.03934 0.02108 0.03095 0.01773 0.01932 0.01122
H3NR 0.03068 0.02063 0.03071 0.01530 0.01603 0.01091

loop_
_atom_type_symbol
_atom_type_description
_atom_type_scat_dispersion_real
_atom_type_scat_dispersion_imag
_atom_type_scat_source
C C 0.0033 0.0000 'Su & Coppens. Acta. Cryst. (1997) A53, 749-762. '
H H 0.0000 0.0000 'Su & Coppens. Acta. Cryst. (1997) A53, 749-762. '
N N 0.0061 0.0000 'Su & Coppens. Acta. Cryst. (1997) A53, 749-762. '
O O 0.0106 0.0000 'Su & Coppens. Acta. Cryst. (1997) A53, 749-762. '
S S 0.1246 0.0000 'Su & Coppens. Acta. Cryst. (1997) A53, 749-762. '

loop_
_geom_angle_atom_site_label_1
_geom_angle_atom_site_label_2
_geom_angle_atom_site_label_3
_geom_angle
O1L S1L O2L 118.13(7)
O1L S1L N1L 108.13(5)
O1L S1L C8L 108.94(5)
O2L S1L N1L 108.74(5)
O2L S1L C8L 109.35(5)
N1L S1L C8L 102.39(4)
O1R S1R O2R 118.28(5)
O1R S1R N1R 108.53(5)
O1R S1R C8R 109.40(5)
O2R S1R N1R 108.60(5)
O2R S1R C8R 109.33(5)
N1R S1R C8R 101.37(5)
H5OA O5A H6OA 102.(2)
H5OB O5B H6OB 104.(2)
C1L N1L C9L 114.83(8)
C1R N1R C9R 115.24(8)
C10L N2L C11L 126.56(9)
C10L N2L H2NL 113.(2)
C11L N2L H2NL 120.(2)
C10R N2R C11R 126.34(9)
C10R N2R H2NR 114.(2)
C11R N2R H2NR 119.(2)
C11L N3L C15L 123.03(9)
C11L N3L H3NL 117.(2)
C15L N3L H3NL 120.(2)
C11R N3R C15R 123.04(9)
C11R N3R H3NR 117.(2)
C15R N3R H3NR 120.(2)
C10L C1L C2L 123.16(8)
C10R C1R C2R 124.53(8)
C7L C3L C4L 120.63(9)
C7L C3L H3L 118.(1)
C4L C3L H3L 121.(1)
C7R C3R C4R 120.61(9)
C7R C3R H3R 118.(1)
C4R C3R H3R 121.(1)
C5L C4L H4L 121.(1)
C5R C4R H4R 120.(1)
C6L C5L C4L 120.20(9)
C6L C5L H5L 119.(1)
C6R C5R C4R 120.06(9)
C6R C5R H5R 119.(1)
C8L C6L C5L 119.12(9)
C8L C6L H6L 120.(1)
C8R C6R C5R 118.76(9)
C8R C6R H6R 120.(1)
C8L C7L C2L 122.86(9)
C8L C7L C3L 118.20(8)
C8R C7R C2R 122.29(9)
C8R C7R C3R 117.82(9)
H9AL C9L H9BL 109.(2)
H9AL C9L H9CL 110.(2)
H9BL C9L H9CL 112.(2)
H9AR C9R H9CR 110.(2)
H9AR C9R H9BR 110.(2)
H9CR C9R H9BR 109.(2)
C13L C12L H12L 122.(1)
C13R C12R H12R 121.(1)
C14L C13L H13L 121.(2)
C14R C13R H13R 119.(1)
C15L C14L C13L 118.20(10)
C15L C14L H14L 121.(2)
C15R C14R C13R 118.49(9)
C15R C14R H14R 119.(1)

loop_
_geom_bond_atom_site_label_1
_geom_bond_atom_site_label_2
_geom_bond_distance
S1L O1L 1.43316(16)
S1L O2L 1.43471(14)
S1L N1L 1.63309(9)
S1L C8L 1.76279(10)
S1R O1R 1.43456(11)
S1R O2R 1.43663(9)
S1R N1R 1.63092(18)
S1R C8R 1.75557(10)
O3L C2L 1.26762(14)
O3R C2R 1.27680(13)
O4L C10L 1.25160(12)
O4R C10R 1.24122(12)
O5A H5OA 0.933(3)
O5A H6OA 0.940(3)
O5B H5OB 0.929(3)
O5B H6OB 0.933(3)
N1L C1L 1.44174(14)
N1L C9L 1.47692(19)
N1R C1R 1.44134(12)
N1R C9R 1.47713(14)
N2L C10L 1.39172(14)
N2L C11L 1.35364(13)
N2L H2NL 0.918(4)
N2R C10R 1.38812(13)
N2R C11R 1.36374(13)
N2R H2NR 0.922(3)
N3L C11L 1.34624(13)
N3L C15L 1.35542(14)
N3L H3NL 0.947(4)
N3R C11R 1.34442(12)
N3R C15R 1.35524(13)
N3R H3NR 0.939(3)
C1L C10L 1.42843(13)
C1L C2L 1.41524(12)
C1R C10R 1.44058(13)
C1R C2R 1.40314(12)
C2L C7L 1.49416(13)
C2R C7R 1.49540(14)
C3L C7L 1.39940(13)
C3L C4L 1.39263(14)
C3L H3L 1.026(2)
C3R C7R 1.39776(13)
C3R C4R 1.39353(15)
C3R H3R 1.007(3)
C4L C5L 1.39591(15)
C4L H4L 1.028(2)
C4R C5R 1.39620(17)
C4R H4R 1.029(2)
C5L C6L 1.39271(14)
C5L H5L 1.032(3)
C5R C6R 1.39495(14)
C5R H5R 0.997(3)
C6L C8L 1.39228(13)
C6L H6L 1.022(3)
C6R C8R 1.39075(14)
C6R H6R 1.018(3)
C7L C8L 1.40366(13)
C7R C8R 1.40464(15)
C9L H9AL 0.976(3)
C9L H9BL 0.982(3)
C9L H9CL 1.008(3)
C9R H9AR 1.001(3)
C9R H9CR 1.005(3)
C9R H9BR 1.015(3)
C11L C12L 1.40618(14)
C11R C12R 1.40369(13)
C12L C13L 1.37608(15)
C12L H12L 0.980(3)
C12R C13R 1.37734(14)
C12R H12R 1.012(3)
C13L C14L 1.40532(15)
C13L H13L 1.005(3)
C13R C14R 1.40461(15)
C13R H13R 1.009(3)
C14L C15L 1.36872(15)
C14L H14L 1.007(3)
C14R C15R 1.36993(15)
C14R H14R 1.017(3)
C15L H15L 1.020(3)
C15R H15R 1.007(3)

loop_
_geom_hbond_atom_site_label_D
_geom_hbond_atom_site_label_H
_geom_hbond_atom_site_label_A
_geom_hbond_distance_DH
_geom_hbond_distance_HA
_geom_hbond_distance_DA
_geom_hbond_angle_DHA
_geom_hbond_site_symmetry_A
C5L H5L O1R 1.032(3) 2.6125(10) 3.23967(16) 118.9(4) 1_555
C6L H6L O1R 1.022(3) 2.5455(11) 3.18930(15) 120.6(4) 1_555
C9L H9AL O2L 0.976(3) 2.4326(11) 2.85422(14) 105.6(4) 1_555
C9R H9AR O2R 1.001(3) 2.4828(10) 2.8557(3) 101.5(3) 1_555
N2L H2NL O3L 0.918(4) 1.713(2) 2.52997(13) 146.7(9) 1_555
N2L H2NL C2L 0.918(4) 2.2748(14) 2.76795(17) 113.2(5) 1_555
N2R H2NR O3R 0.922(3) 1.7803(18) 2.58731(14) 144.5(8) 1_555
N2R H2NR C2R 0.922(3) 2.3409(14) 2.81841(17) 111.9(4) 1_555
N3L H3NL O4L 0.947(4) 1.9869(17) 2.6732(2) 127.7(6) 1_555
N3L H3NL C10L 0.947(4) 2.5490(13) 2.89001(19) 101.4(4) 1_555
N3R H3NR O1L 0.939(3) 2.5607(13) 2.9396(3) 104.5(4) 1_555
N3R H3NR O4R 0.939(3) 1.9242(16) 2.65013(15) 132.5(6) 1_555
N3R H3NR C10R 0.939(3) 2.5023(13) 2.87029(16) 103.5(4) 1_555
O5B H5OB O3R 0.929(3) 1.8374(15) 2.75222(14) 167.67(18) 1_555
O5A H6OA O5B 0.940(3) 1.9356(15) 2.8692(3) 171.91(11) 1_555
C4R H4R O2L 1.029(2) 2.6292(10) 3.4775(2) 139.6(5) 1_556
O5B H6OB O4L 0.933(3) 1.8817(15) 2.8075(2) 171.53(11) 1_556
C12L H12L O1R 0.980(3) 2.5935(10) 3.34714(19) 133.8(5) 1_565
C13L H13L O2L 1.005(3) 2.5795(12) 3.19530(15) 119.4(4) 1_565
C13R H13R O2R 1.009(3) 2.4034(12) 3.23591(16) 139.3(5) 1_565
C9R H9CR O5A 1.005(3) 2.5145(10) 3.5008(3) 166.99(11) 1_655
C9L H9BL O3L 0.982(3) 2.6624(11) 3.23353(16) 117.4(4) 2_665
C12R H12R O5A 1.012(3) 2.4613(11) 3.38155(17) 150.9(2) 2_666
O5A H5OA O5B 0.933(3) 1.9818(15) 2.91342(16) 176.78(4) 2_666
C15L H15L O4R 1.020(3) 2.4770(11) 3.04150(17) 114.2(4) 2_765
C15L H15L N1R 1.020(3) 2.4628(11) 3.46955(17) 168.84(12) 2_765
C15L H15L C9R 1.020(3) 2.5638(12) 3.50955(16) 154.0(2) 2_765
C15R H15R O4L 1.007(3) 2.6022(11) 3.12748(15) 112.4(4) 2_765
C15R H15R N1L 1.007(3) 2.5833(11) 3.5044(2) 151.9(2) 2_765
N3L H3NL O4R 0.947(4) 2.0522(15) 2.78238(14) 132.6(6) 2_765
N3R H3NR O4L 0.939(3) 2.2068(14) 2.88573(14) 128.4(5) 2_765

loop_
_geom_torsion_atom_site_label_1
_geom_torsion_atom_site_label_2
_geom_torsion_atom_site_label_3
_geom_torsion_atom_site_label_4
_geom_torsion
S1L N1L C1L C10L 137.53(2)
S1L N1L C1L C2L -49.023(15)
S1L N1L C9L H9AL -45.5(4)
S1L N1L C9L H9BL 74.5(3)
S1L N1L C9L H9CL -164.1(2)
S1L C8L C7L C2L -0.209(12)
S1L C8L C7L C3L -176.866(4)
S1L C8L C6L C5L 176.944(4)
S1L C8L C6L H6L -2.9(3)
S1R N1R C1R C10R -134.22(2)
S1R N1R C1R C2R 46.611(15)
S1R N1R C9R H9AR 53.2(3)
S1R N1R C9R H9CR 172.10(14)
S1R N1R C9R H9BR -68.1(3)
S1R C8R C7R C2R 1.786(12)
S1R C8R C7R C3R -179.60(2)
S1R C8R C6R C5R 179.324(3)
S1R C8R C6R H6R 0.1(3)
O1L S1L N1L C1L -60.969(15)
O1L S1L N1L C9L 162.283(15)
O1L S1L C8L C7L 83.192(16)
O1L S1L C8L C6L -94.816(17)
O1R S1R N1R C1R 57.760(15)
O1R S1R N1R C9R -166.669(14)
O1R S1R C8R C7R -79.856(15)
O1R S1R C8R C6R 100.703(16)
O2L S1L N1L C1L 169.611(15)
O2L S1L N1L C9L 32.863(18)
O2L S1L C8L C7L -146.36(3)
O2L S1L C8L C6L 35.634(19)
O2R S1R N1R C1R -172.455(14)
O2R S1R N1R C9R -36.884(17)
O2R S1R C8R C7R 149.17(3)
O2R S1R C8R C6R -30.274(18)
O3L C2L C1L N1L -171.190(13)
O3L C2L C1L C10L 1.765(14)
O3L C2L C7L C8L -163.559(17)
O3L C2L C7L C3L 13.077(16)
O3R C2R C1R N1R 177.346(8)
O3R C2R C1R C10R -1.734(14)
O3R C2R C7R C8R 157.50(5)
O3R C2R C7R C3R -21.08(2)
O4L C10L N2L C11L 2.690(15)
O4L C10L N2L H2NL 173.4(2)
O4L C10L C1L N1L -2.316(15)
O4L C10L C1L C2L -175.578(9)
O4R C10R N2R C11R 9.867(15)
O4R C10R N2R H2NR -179.47(18)
O4R C10R C1R N1R -0.218(15)
O4R C10R C1R C2R 178.911(3)
N1L S1L C8L C7L -31.156(19)
N1L S1L C8L C6L 150.84(3)
N1L C1L C10L N2L 176.232(15)
N1L C1L C2L C7L 11.579(14)
N1R S1R C8R C7R 34.630(19)
N1R S1R C8R C6R -144.81(2)
N1R C1R C10R N2R 179.73(2)
N1R C1R C2R C7R -3.470(14)
N2L C10L C1L C2L 2.970(15)
N2L C11L N3L C15L 178.985(19)
N2L C11L N3L H3NL 0.0(4)
N2L C11L C12L C13L -178.192(19)
N2L C11L C12L H12L 0.1(3)
N2R C10R C1R C2R -1.139(15)
N2R C11R N3R C15R 177.818(19)
N2R C11R N3R H3NR 0.7(4)
N2R C11R C12R C13R -177.223(19)
N2R C11R C12R H12R -0.1(3)
N3L C11L N2L C10L -14.741(14)
N3L C11L N2L H2NL 175.04(9)
N3L C11L C12L C13L 2.293(17)
N3L C11L C12L H12L -179.4(4)
N3L C15L C14L C13L 1.779(18)
N3L C15L C14L H14L -179.0(5)
N3R C11R N2R C10R -6.552(14)
N3R C11R N2R H2NR -176.72(7)
N3R C11R C12R C13R 1.132(17)
N3R C11R C12R H12R 178.30(5)
N3R C15R C14R C13R -0.994(17)
N3R C15R C14R H14R -179.4(4)
C1L N1L S1L C8L 53.964(15)
C1L N1L C9L H9AL 178.29(10)
C1L N1L C9L H9BL -61.7(3)
C1L N1L C9L H9CL 59.7(3)
C1L C10L N2L C11L -175.926(17)
C1L C10L N2L H2NL -5.2(4)
C1L C2L C7L C8L 13.887(15)
C1L C2L C7L C3L -169.478(19)
C1R N1R S1R C8R -57.373(15)
C1R N1R C9R H9AR -172.30(15)
C1R N1R C9R H9CR -53.4(3)
C1R N1R C9R H9BR 66.4(3)
C1R C10R N2R C11R -170.084(17)
C1R C10R N2R H2NR 0.6(4)
C1R C2R C7R C8R -21.733(19)
C1R C2R C7R C3R 159.68(6)
C2L C1L N1L C9L 88.438(19)
C2L C7L C8L C6L 177.781(9)
C2L C7L C3L C4L -177.360(11)
C2L C7L C3L H3L 1.5(3)
C2R C1R N1R C9R -89.091(18)
C2R C7R C8R C6R -178.781(4)
C2R C7R C3R C4R 179.286(4)
C2R C7R C3R H3R -0.6(3)
C3L C7L C8L C6L 1.124(17)
C3L C4L C5L C6L 0.274(17)
C3L C4L C5L H5L 179.9(4)
C3R C7R C8R C6R -0.169(17)
C3R C4R C5R C6R 0.600(17)
C3R C4R C5R H5R 179.6(4)
C4L C3L C7L C8L -0.566(16)
C4L C5L C6L C8L 0.264(17)
C4L C5L C6L H6L -179.9(4)
C4R C3R C7R C8R 0.639(16)
C4R C5R C6R C8R -0.127(17)
C4R C5R C6R H6R 179.0(4)
C5L C6L C8L C7L -0.978(16)
C5L C4L C3L C7L -0.114(16)
C5L C4L C3L H3L -178.9(4)
C5R C6R C8R C7R -0.084(16)
C5R C4R C3R C7R -0.864(16)
C5R C4R C3R H3R 179.0(4)
C6L C5L C4L H4L -178.8(4)
C6R C5R C4R H4R -179.2(4)
C7L C8L C6L H6L 179.2(4)
C7L C2L C1L C10L -175.466(16)
C7L C3L C4L H4L 178.9(4)
C7R C8R C6R H6R -179.3(4)
C7R C2R C1R C10R 177.449(16)
C7R C3R C4R H4R 179.0(4)
C8L S1L N1L C9L -82.784(15)
C8L C7L C3L H3L 178.3(4)
C8L C6L C5L H5L -179.3(4)
C8R S1R N1R C9R 78.199(15)
C8R C7R C3R H3R -179.2(4)
C8R C6R C5R H5R -179.1(4)
C9L N1L C1L C10L -85.010(18)
C9R N1R C1R C10R 90.075(18)
C10L N2L C11L C12L 165.756(19)
C10R N2R C11R C12R 171.775(18)
C11L N3L C15L C14L -0.568(17)
C11L N3L C15L H15L 179.59(18)
C11L C12L C13L C14L -1.099(17)
C11L C12L C13L H13L 178.7(5)
C11R N3R C15R C14R 0.490(16)
C11R N3R C15R H15R -178.66(15)
C11R C12R C13R C14R -1.683(16)
C11R C12R C13R H13R 177.50(5)
C12L C11L N3L C15L -1.501(16)
C12L C11L N3L H3NL 179.5(5)
C12L C11L N2L H2NL -4.5(4)
C12L C13L C14L C15L -0.930(18)
C12L C13L C14L H14L 179.9(5)
C12R C11R N3R C15R -0.543(16)
C12R C11R N3R H3NR -177.7(5)
C12R C11R N2R H2NR 1.6(4)
C12R C13R C14R C15R 1.616(18)
C12R C13R C14R H14R 179.9(4)
C13L C14L C15L H15L -178.40(14)
C13R C14R C15R H15R 178.07(11)
C14L C15L N3L H3NL 178.4(5)
C14L C13L C12L H12L -179.3(4)
C14R C15R N3R H3NR 177.5(5)
C14R C13R C12R H12R -178.8(4)
C15L C14L C13L H13L 179.3(5)
C15R C14R C13R H13R -177.57(5)
H3L C3L C4L H4L 0.1(4)
H3R C3R C4R H4R -1.2(4)
H4L C4L C5L H5L 0.8(4)
H4R C4R C5R H5R -0.2(4)
H5L C5L C6L H6L 0.5(4)
H5R C5R C6R H6R 0.1(4)
H12L C12L C13L H13L 0.5(4)
H12R C12R C13R H13R 0.4(4)
H13L C13L C14L H14L 0.0(4)
H13R C13R C14R H14R 0.7(4)
H14L C14L C15L H15L 0.8(4)
H14R C14R C15R H15R -0.3(4)
H15L C15L N3L H3NL -1.5(4)
H15R C15R N3R H3NR -1.6(4)
